data_1549963
loop_
_publ_author_name
'Chen, Qiao'
'Zhu, Tingshun'
'Majhi, Pankaj Kumar'
'Mou, Chengli'
'Chai, Huifang'
'Zhang, Jingjie'
'Zhuo, Shitian'
'Chi, Yonggui Robin'

_publ_section_title
;
 Carbene-catalyzed enantioselective oxidative coupling of enals and
 di(hetero)arylmethanes.
;
_journal_issue 46
_journal_name_full 'Chemical science'
_journal_page_first 8711
_journal_page_last 8715
_journal_paper_doi 10.1039/c8sc03480j
_journal_volume 9
_journal_year 2018
_chemical_absolute_configuration ad
_chemical_formula_sum 'C23 H16 Cl N3 O3'
_chemical_formula_weight 417.84
_space_group_crystal_system orthorhombic
_space_group_IT_number 19
_space_group_name_Hall 'P 2ac 2ab'
_space_group_name_H-M_alt 'P 21 21 21'
_symmetry_space_group_name_Hall 'P 2ac 2ab'
_symmetry_space_group_name_H-M 'P 21 21 21'
_atom_sites_solution_hydrogens geom
_audit_update_record
;
2018-05-15 deposited with the CCDC.
2018-09-17 downloaded from the CCDC.
;
_cell_angle_alpha 90
_cell_angle_beta 90
_cell_angle_gamma 90
_cell_formula_units_Z 4
_cell_length_a 11.0105(3)
_cell_length_b 11.0264(2)
_cell_length_c 15.8268(3)
_cell_measurement_reflns_used 9919
_cell_measurement_temperature 100.(2)
_cell_measurement_theta_max 30.9696
_cell_measurement_theta_min 2.6142
_cell_volume 1921.47(7)
_computing_cell_refinement 'SAINT V8.37A (Bruker AXS Inc., 2015)'
_computing_data_collection 'APEX3 (Bruker AXS Inc., 2016)'
_computing_data_reduction 'SAINT V8.37A (Bruker AXS Inc., 2015)'
_computing_molecular_graphics 'XP (Bruker AXS Inc., 2016)'
_computing_publication_material 'APEX3 (Bruker AXS Inc., 2016)'
_computing_structure_refinement 'SHELXL-2014/7 (Sheldrick, 2014)'
_computing_structure_solution 'XS, VERSION 2013/1'
_diffrn_ambient_temperature 100.(2)
_diffrn_detector_area_resol_mean 7.4074
_diffrn_measured_fraction_theta_full 0.996
_diffrn_measured_fraction_theta_max 0.996
_diffrn_measurement_device_type 'Photon II CPADs detector'
_diffrn_measurement_method 'phi and omega scans'
_diffrn_radiation_monochromator 'Multilayer Mirror'
_diffrn_radiation_type MoK\a
_diffrn_radiation_wavelength 0.71073
_diffrn_reflns_av_R_equivalents 0.0578
_diffrn_reflns_av_unetI/netI 0.0448
_diffrn_reflns_limit_h_max 15
_diffrn_reflns_limit_h_min -15
_diffrn_reflns_limit_k_max 15
_diffrn_reflns_limit_k_min -15
_diffrn_reflns_limit_l_max 22
_diffrn_reflns_limit_l_min -22
_diffrn_reflns_number 35946
_diffrn_reflns_theta_full 30.98
_diffrn_reflns_theta_max 30.98
_diffrn_reflns_theta_min 2.61
_diffrn_source 'Incoatec microfocus source'
_diffrn_source_type 'Bruker D8 Quest'
_exptl_absorpt_coefficient_mu 0.231
_exptl_absorpt_correction_T_max 0.94
_exptl_absorpt_correction_T_min 0.78
_exptl_absorpt_correction_type 'Numerical Mu From Formula'
_exptl_absorpt_process_details
;
SADABS-2016/2 - Bruker AXS area detector scaling and absorption correction
;
_exptl_crystal_colour colourless
_exptl_crystal_density_diffrn 1.444
_exptl_crystal_density_method 'not measured'
_exptl_crystal_description block
_exptl_crystal_F_000 864
_exptl_crystal_size_max 0.439
_exptl_crystal_size_mid 0.421
_exptl_crystal_size_min 0.296
_refine_diff_density_max 0.279
_refine_diff_density_min -0.269
_refine_ls_abs_structure_details
;

Flack x determined using 2078 quotients [(I+)-(I-)]/[(I+)+(I-)]
(Parsons, Flack and Wagner, Acta Cryst. B69 (2013) 249-259).
;
_refine_ls_abs_structure_Flack 0.02(2)
_refine_ls_extinction_method none
_refine_ls_goodness_of_fit_ref 1.072
_refine_ls_hydrogen_treatment constr
_refine_ls_matrix_type full
_refine_ls_number_parameters 271
_refine_ls_number_reflns 6089
_refine_ls_number_restraints 0
_refine_ls_restrained_S_all 1.072
_refine_ls_R_factor_all 0.0534
_refine_ls_R_factor_gt 0.0424
_refine_ls_shift/su_max 0.000
_refine_ls_shift/su_mean 0.000
_refine_ls_structure_factor_coef Fsqd
_refine_ls_weighting_details 'w=1/[\s^2^(Fo^2^)+(0.0236P)^2^+0.8415P] where P=(Fo^2^+2Fc^2^)/3'
_refine_ls_weighting_scheme calc
_refine_ls_wR_factor_gt 0.0794
_refine_ls_wR_factor_ref 0.0839
_reflns_number_gt 5383
_reflns_number_total 6089
_reflns_threshold_expression 'I > 2\s(I)'
_cod_data_source_file c8sc03480j2.cif
_cod_data_source_block cyg205m
_cod_depositor_comments 'Adding full bibliography for 1549963--1549964.cif.'
_cod_database_code 1549963

loop_
_space_group_symop_operation_xyz
'x, y, z'
'-x+1/2, -y, z+1/2'
'-x, y+1/2, -z+1/2'
'x+1/2, -y+1/2, -z'

loop_
_atom_site_type_symbol
_atom_site_label
_atom_site_fract_x
_atom_site_fract_y
_atom_site_fract_z
_atom_site_U_iso_or_equiv
_atom_site_adp_type
_atom_site_calc_flag
_atom_site_refinement_flags_adp
_atom_site_refinement_flags_posn
_atom_site_occupancy
C C1 0.2242(2) 0.7981(2) 0.52152(14) 0.0164(4) Uani d . . 1
C C2 0.1755(2) 0.7344(2) 0.59815(14) 0.0186(4) Uani d . . 1
H H2A 0.134 0.6592 0.5799 0.022 Uiso calc U R 1
H H2B 0.1141 0.787 0.6254 0.022 Uiso calc U R 1
C C3 0.2731(2) 0.70140(19) 0.66381(13) 0.0139(4) Uani d . . 1
H H3 0.334 0.6476 0.6357 0.017 Uiso calc U R 1
C C4 0.33929(19) 0.81953(19) 0.69159(13) 0.0135(4) Uani d . . 1
H H4 0.2786 0.8745 0.7188 0.016 Uiso calc U R 1
C C5 0.3879(2) 0.88112(19) 0.61389(13) 0.0138(4) Uani d . . 1
C C6 0.4903(2) 0.98640(19) 0.52472(14) 0.0164(4) Uani d . . 1
C C7 0.5759(2) 1.0610(2) 0.48631(14) 0.0199(4) Uani d . . 1
H H7 0.6395 1.0976 0.5178 0.024 Uiso calc U R 1
C C8 0.5643(2) 1.0796(2) 0.39977(14) 0.0228(5) Uani d . . 1
H H8 0.6207 1.1308 0.3717 0.027 Uiso calc U R 1
C C9 0.4719(2) 1.0250(2) 0.35321(15) 0.0220(5) Uani d . . 1
H H9 0.468 1.039 0.2941 0.026 Uiso calc U R 1
C C10 0.3856(2) 0.9508(2) 0.39040(14) 0.0200(5) Uani d . . 1
H H10 0.3224 0.9139 0.3585 0.024 Uiso calc U R 1
C C11 0.39680(19) 0.93325(19) 0.47737(13) 0.0153(4) Uani d . . 1
C C12 0.2207(2) 0.63326(19) 0.73855(13) 0.0147(4) Uani d . . 1
C C13 0.1187(2) 0.6750(2) 0.78148(14) 0.0179(4) Uani d . . 1
H H13 0.0802 0.7475 0.7632 0.021 Uiso calc U R 1
C C14 0.0722(2) 0.6129(2) 0.85052(14) 0.0186(4) Uani d . . 1
H H14 0.0029 0.6426 0.8797 0.022 Uiso calc U R 1
C C15 0.1285(2) 0.5073(2) 0.87608(13) 0.0162(4) Uani d . . 1
C C16 0.2299(2) 0.4627(2) 0.83521(14) 0.0187(4) Uani d . . 1
H H16 0.2678 0.39 0.8537 0.022 Uiso calc U R 1
C C17 0.2754(2) 0.52674(19) 0.76619(14) 0.0176(4) Uani d . . 1
H H17 0.3451 0.4971 0.7375 0.021 Uiso calc U R 1
C C18 0.43921(19) 0.79382(19) 0.75469(12) 0.0139(4) Uani d . . 1
C C19 0.4263(2) 0.8295(2) 0.83893(13) 0.0181(4) Uani d . . 1
H H19 0.3567 0.8742 0.8558 0.022 Uiso calc U R 1
C C20 0.5144(2) 0.7999(2) 0.89809(14) 0.0187(4) Uani d . . 1
H H20 0.5068 0.8253 0.9552 0.022 Uiso calc U R 1
C C21 0.6136(2) 0.7328(2) 0.87204(14) 0.0173(4) Uani d . . 1
C C22 0.6292(2) 0.6966(2) 0.78888(14) 0.0183(4) Uani d . . 1
H H22 0.6985 0.6509 0.7725 0.022 Uiso calc U R 1
C C23 0.5417(2) 0.7284(2) 0.73032(13) 0.0171(4) Uani d . . 1
H H23 0.5515 0.7054 0.6729 0.02 Uiso calc U R 1
Cl Cl1 0.07131(5) 0.42956(5) 0.96384(3) 0.02196(12) Uani d . . 1
N N1 0.33046(16) 0.86433(16) 0.53559(12) 0.0149(3) Uani d . . 1
N N2 0.48188(17) 0.95187(16) 0.61007(11) 0.0157(4) Uani d . . 1
N N3 0.70428(18) 0.6956(2) 0.93517(13) 0.0221(4) Uani d . . 1
O O1 0.17752(15) 0.79526(15) 0.45221(10) 0.0218(3) Uani d . . 1
O O2 0.78239(16) 0.62177(18) 0.91331(12) 0.0297(4) Uani d . . 1
O O3 0.69730(18) 0.73804(19) 1.00641(11) 0.0300(4) Uani d . . 1

loop_
_atom_site_aniso_label
_atom_site_aniso_U_11
_atom_site_aniso_U_22
_atom_site_aniso_U_33
_atom_site_aniso_U_12
_atom_site_aniso_U_13
_atom_site_aniso_U_23
C1 0.0176(10) 0.0148(9) 0.0167(10) 0.0017(8) -0.0013(8) -0.0007(8)
C2 0.0166(11) 0.0217(11) 0.0176(10) -0.0054(9) -0.0044(9) 0.0030(9)
C3 0.0135(10) 0.0144(9) 0.0136(9) -0.0011(8) -0.0021(8) -0.0009(8)
C4 0.0125(10) 0.0152(10) 0.0127(9) -0.0009(8) -0.0003(7) -0.0002(7)
C5 0.0161(10) 0.0132(9) 0.0119(9) 0.0015(8) -0.0007(8) -0.0004(7)
C6 0.0181(10) 0.0133(9) 0.0178(10) 0.0029(8) 0.0012(8) 0.0003(8)
C7 0.0212(11) 0.0160(9) 0.0225(10) -0.0010(10) 0.0033(9) 0.0000(8)
C8 0.0278(12) 0.0160(10) 0.0245(11) 0.0037(10) 0.0083(10) 0.0036(9)
C9 0.0320(13) 0.0182(11) 0.0158(10) 0.0069(9) 0.0038(9) 0.0032(8)
C10 0.0268(12) 0.0186(11) 0.0146(10) 0.0061(9) -0.0015(9) -0.0002(8)
C11 0.0173(10) 0.0138(9) 0.0149(9) 0.0030(8) 0.0008(8) 0.0015(8)
C12 0.0143(10) 0.0154(9) 0.0143(9) -0.0024(8) -0.0025(8) 0.0004(8)
C13 0.0189(10) 0.0163(10) 0.0185(10) 0.0026(8) -0.0008(9) 0.0019(8)
C14 0.0163(10) 0.0212(10) 0.0183(10) 0.0018(9) 0.0021(9) -0.0015(8)
C15 0.0154(10) 0.0197(10) 0.0135(9) -0.0052(9) -0.0001(8) 0.0022(8)
C16 0.0182(11) 0.0183(10) 0.0197(10) 0.0028(8) -0.0010(9) 0.0033(8)
C17 0.0144(10) 0.0199(10) 0.0185(10) 0.0023(8) 0.0013(8) 0.0005(8)
C18 0.0129(9) 0.0160(9) 0.0128(9) -0.0031(8) 0.0001(8) 0.0015(7)
C19 0.0202(11) 0.0190(10) 0.0151(9) -0.0005(9) 0.0012(9) -0.0011(8)
C20 0.0216(11) 0.0228(11) 0.0117(9) -0.0040(9) -0.0009(8) -0.0005(8)
C21 0.0138(10) 0.0211(11) 0.0169(10) -0.0044(9) -0.0043(8) 0.0048(8)
C22 0.0137(10) 0.0225(11) 0.0188(10) -0.0003(8) 0.0028(9) 0.0029(9)
C23 0.0185(11) 0.0206(10) 0.0120(9) -0.0003(8) 0.0011(8) 0.0006(8)
Cl1 0.0234(3) 0.0244(3) 0.0181(2) -0.0028(2) 0.0036(2) 0.0047(2)
N1 0.0178(9) 0.0144(8) 0.0124(8) 0.0001(7) -0.0028(7) 0.0004(7)
N2 0.0168(9) 0.0149(8) 0.0153(8) 0.0009(7) 0.0012(7) 0.0002(7)
N3 0.0163(10) 0.0272(10) 0.0229(10) -0.0078(8) -0.0044(8) 0.0085(8)
O1 0.0241(8) 0.0247(8) 0.0165(8) -0.0013(7) -0.0065(7) -0.0009(7)
O2 0.0165(8) 0.0409(11) 0.0317(10) 0.0033(8) -0.0016(8) 0.0101(8)
O3 0.0326(11) 0.0384(11) 0.0191(8) -0.0077(9) -0.0111(7) 0.0019(7)

loop_
_atom_type_symbol
_atom_type_description
_atom_type_scat_dispersion_real
_atom_type_scat_dispersion_imag
_atom_type_scat_source
C C 0.0033 0.0016 'International Tables Vol C Tables 4.2.6.8 and 6.1.1.4'
H H 0.0000 0.0000 'International Tables Vol C Tables 4.2.6.8 and 6.1.1.4'
Cl Cl 0.1484 0.1585 'International Tables Vol C Tables 4.2.6.8 and 6.1.1.4'
N N 0.0061 0.0033 'International Tables Vol C Tables 4.2.6.8 and 6.1.1.4'
O O 0.0106 0.0060 'International Tables Vol C Tables 4.2.6.8 and 6.1.1.4'

loop_
_geom_angle_atom_site_label_1
_geom_angle_atom_site_label_2
_geom_angle_atom_site_label_3
_geom_angle
O1 C1 N1 120.9(2)
O1 C1 C2 124.6(2)
N1 C1 C2 114.52(18)
C1 C2 C3 114.03(19)
C12 C3 C2 112.26(18)
C12 C3 C4 111.89(17)
C2 C3 C4 108.67(17)
C5 C4 C18 111.46(18)
C5 C4 C3 108.29(16)
C18 C4 C3 111.74(17)
N2 C5 N1 113.43(18)
N2 C5 C4 126.42(19)
N1 C5 C4 120.15(19)
C7 C6 C11 120.7(2)
C7 C6 N2 128.7(2)
C11 C6 N2 110.59(19)
C6 C7 C8 117.1(2)
C7 C8 C9 121.6(2)
C10 C9 C8 122.1(2)
C9 C10 C11 116.1(2)
C10 C11 N1 132.7(2)
C10 C11 C6 122.3(2)
N1 C11 C6 104.97(17)
C13 C12 C17 118.42(19)
C13 C12 C3 121.63(19)
C17 C12 C3 119.95(19)
C14 C13 C12 121.3(2)
C15 C14 C13 118.8(2)
C16 C15 C14 121.8(2)
C16 C15 Cl1 119.27(18)
C14 C15 Cl1 118.96(18)
C15 C16 C17 118.5(2)
C12 C17 C16 121.2(2)
C23 C18 C19 119.5(2)
C23 C18 C4 120.21(18)
C19 C18 C4 120.2(2)
C20 C19 C18 120.5(2)
C21 C20 C19 118.5(2)
C20 C21 C22 122.4(2)
C20 C21 N3 118.9(2)
C22 C21 N3 118.7(2)
C23 C22 C21 118.5(2)
C22 C23 C18 120.7(2)
C1 N1 C11 128.01(18)
C1 N1 C5 125.95(18)
C11 N1 C5 105.93(17)
C5 N2 C6 105.08(18)
O3 N3 O2 123.7(2)
O3 N3 C21 118.5(2)
O2 N3 C21 117.8(2)

loop_
_geom_bond_atom_site_label_1
_geom_bond_atom_site_label_2
_geom_bond_distance
C1 O1 1.212(3)
C1 N1 1.397(3)
C1 C2 1.501(3)
C2 C3 1.538(3)
C3 C12 1.515(3)
C3 C4 1.556(3)
C4 C5 1.503(3)
C4 C18 1.513(3)
C5 N2 1.297(3)
C5 N1 1.403(3)
C6 C7 1.391(3)
C6 C11 1.402(3)
C6 N2 1.406(3)
C7 C8 1.391(3)
C8 C9 1.393(4)
C9 C10 1.386(3)
C10 C11 1.396(3)
C11 N1 1.400(3)
C12 C13 1.391(3)
C12 C17 1.391(3)
C13 C14 1.387(3)
C14 C15 1.381(3)
C15 C16 1.380(3)
C15 Cl1 1.749(2)
C16 C17 1.394(3)
C18 C23 1.394(3)
C18 C19 1.397(3)
C19 C20 1.387(3)
C20 C21 1.383(3)
C21 C22 1.386(3)
C21 N3 1.471(3)
C22 C23 1.382(3)
N3 O3 1.223(3)
N3 O2 1.234(3)
